data_7053409
loop_
_publ_author_name
'Starosta, Rados\/law'
'Florek, Magdalena'
'Kr\'ol, Jaros\/law'
'Puchalska, Ma\/lgorzata'
'Kochel, Andrzej'

_publ_section_title
;
 Copper(i) iodide complexes containing new aliphatic aminophosphine
 ligands and diimines---luminescent properties and antibacterial activity
;
_journal_issue 7
_journal_name_full 'New Journal of Chemistry'
_journal_page_first 1441
_journal_paper_doi 10.1039/b9nj00636b
_journal_volume 34
_journal_year 2010
_chemical_formula_moiety 'C15 H30 N3 O3 P'
_chemical_formula_sum 'C15 H30 N3 O3 P'
_chemical_formula_weight 331.39
_chemical_name_common tris(morpholinomethyl)phosphine
_chemical_name_systematic tris(morpholinomethyl)phosphine
_space_group_IT_number 14
_symmetry_cell_setting monoclinic
_symmetry_space_group_name_Hall '-P 2ybc'
_symmetry_space_group_name_H-M 'P 1 21/c 1'
_atom_sites_solution_hydrogens geom
_atom_sites_solution_primary direct
_atom_sites_solution_secondary difmap
_audit_creation_method SHELXL-97
_cell_angle_alpha 90.00
_cell_angle_beta 118.76(3)
_cell_angle_gamma 90.00
_cell_formula_units_Z 4
_cell_length_a 9.284(4)
_cell_length_b 20.925(5)
_cell_length_c 10.092(3)
_cell_measurement_reflns_used 1810
_cell_measurement_temperature 100(2)
_cell_measurement_theta_max 25.10
_cell_measurement_theta_min 2.64
_cell_volume 1718.7(11)
_computing_cell_refinement 'CrysAlis RED (Oxford Diffraction, date)'
_computing_data_collection 'CrysAlis CCD (Oxford Diffraction, date)'
_computing_data_reduction 'CrysAlis RED '
_computing_molecular_graphics 'SHELXTL (Bruker, 1999)'
_computing_publication_material SHELXL-97
_computing_structure_refinement 'SHELXL-97 (Sheldrick, 1997)'
_computing_structure_solution 'SHELXS-97 (Sheldrick, 1997)'
_diffrn_ambient_temperature 100(2)
_diffrn_measured_fraction_theta_full 0.999
_diffrn_measured_fraction_theta_max 0.996
_diffrn_measurement_device_type KM4-CCD
_diffrn_measurement_method /w
_diffrn_radiation_monochromator graphite
_diffrn_radiation_source 'fine-focus sealed tube'
_diffrn_radiation_type MoK\a
_diffrn_radiation_wavelength 0.71073
_diffrn_reflns_av_R_equivalents 0.0819
_diffrn_reflns_av_sigmaI/netI 0.0875
_diffrn_reflns_limit_h_max 11
_diffrn_reflns_limit_h_min -11
_diffrn_reflns_limit_k_max 25
_diffrn_reflns_limit_k_min -24
_diffrn_reflns_limit_l_max 9
_diffrn_reflns_limit_l_min -12
_diffrn_reflns_number 10992
_diffrn_reflns_theta_full 25.00
_diffrn_reflns_theta_max 25.10
_diffrn_reflns_theta_min 2.64
_exptl_absorpt_coefficient_mu 0.176
_exptl_absorpt_correction_T_max 0.989
_exptl_absorpt_correction_T_min 0.878
_exptl_absorpt_correction_type analytical
_exptl_absorpt_process_details 'Oxford Diffraction, CrysAlis 1.171.30'
_exptl_crystal_colour colorless
_exptl_crystal_density_diffrn 1.281
_exptl_crystal_density_method 'not measured'
_exptl_crystal_description plate
_exptl_crystal_F_000 720
_exptl_crystal_size_max 0.18
_exptl_crystal_size_mid 0.15
_exptl_crystal_size_min 0.11
_refine_diff_density_max 0.306
_refine_diff_density_min -0.224
_refine_diff_density_rms 0.059
_refine_ls_extinction_method none
_refine_ls_goodness_of_fit_ref 0.947
_refine_ls_hydrogen_treatment constr
_refine_ls_matrix_type full
_refine_ls_number_parameters 199
_refine_ls_number_reflns 3045
_refine_ls_number_restraints 0
_refine_ls_restrained_S_all 0.947
_refine_ls_R_factor_all 0.1016
_refine_ls_R_factor_gt 0.0503
_refine_ls_shift/su_max 0.001
_refine_ls_shift/su_mean 0.000
_refine_ls_structure_factor_coef Fsqd
_refine_ls_weighting_details 'calc w=1/[\s^2^(Fo^2^)+(0.0525P)^2^+0.0000P] where P=(Fo^2^+2Fc^2^)/3'
_refine_ls_weighting_scheme calc
_refine_ls_wR_factor_gt 0.0960
_refine_ls_wR_factor_ref 0.1115
_reflns_number_gt 1874
_reflns_number_total 3045
_reflns_threshold_expression >2sigma(I)
_cod_data_source_file b9nj00636b.txt
_cod_data_source_block star8
_cod_depositor_comments
;
The following automatic conversions were performed:

'_symmetry_cell_setting' value 'Monoclinic' changed to 'monoclinic'
according to /home/saulius/struct/CIF-dictionaries/cif_core.dic
dictionary named 'cif_core.dic' version 2.4.2 from 2011-04-26.

Automatic conversion script
Id: cif_fix_values 1891 2012-01-12 08:04:46Z andrius 
;
_cod_original_cell_volume 1718.7(10)
_cod_original_sg_symbol_H-M P2(1)/c
_cod_database_code 7053409

loop_
_symmetry_equiv_pos_as_xyz
'x, y, z'
'-x, y+1/2, -z+1/2'
'-x, -y, -z'
'x, -y-1/2, z-1/2'

loop_
_atom_site_label
_atom_site_type_symbol
_atom_site_fract_x
_atom_site_fract_y
_atom_site_fract_z
_atom_site_U_iso_or_equiv
_atom_site_adp_type
_atom_site_occupancy
_atom_site_symmetry_multiplicity
_atom_site_calc_flag
_atom_site_refinement_flags
P1 P 0.56072(10) 0.72221(4) 0.05257(8) 0.0228(2) Uani 1 1 d .
C11 C 0.4014(3) 0.67829(13) -0.1098(3) 0.0244(7) Uani 1 1 d .
H11A H 0.2967 0.7023 -0.1516 0.029 Uiso 1 1 calc R
H11B H 0.4339 0.6751 -0.1897 0.029 Uiso 1 1 calc R
N11 N 0.3763(3) 0.61401(11) -0.0676(2) 0.0227(6) Uani 1 1 d .
C12 C 0.2878(4) 0.61684(13) 0.0195(3) 0.0275(7) Uani 1 1 d .
H12A H 0.1801 0.6379 -0.0414 0.033 Uiso 1 1 calc R
H12B H 0.3515 0.6425 0.1122 0.033 Uiso 1 1 calc R
C13 C 0.2624(4) 0.55061(13) 0.0616(3) 0.0300(8) Uani 1 1 d .
H13A H 0.3705 0.5304 0.1258 0.036 Uiso 1 1 calc R
H13B H 0.2033 0.5531 0.1210 0.036 Uiso 1 1 calc R
O14 O 0.1709(2) 0.51225(9) -0.0686(2) 0.0303(5) Uani 1 1 d .
C15 C 0.2540(4) 0.50889(14) -0.1558(3) 0.0324(8) Uani 1 1 d .
H15B H 0.1880 0.4831 -0.2477 0.039 Uiso 1 1 calc R
H15A H 0.3611 0.4873 -0.0961 0.039 Uiso 1 1 calc R
C16 C 0.2818(4) 0.57402(13) -0.2008(3) 0.0284(7) Uani 1 1 d .
H16B H 0.3418 0.5701 -0.2592 0.034 Uiso 1 1 calc R
H16A H 0.1745 0.5945 -0.2666 0.034 Uiso 1 1 calc R
C21 C 0.7464(3) 0.68389(14) 0.0642(3) 0.0240(7) Uani 1 1 d .
H21A H 0.7138 0.6438 0.0047 0.029 Uiso 1 1 calc R
H21B H 0.7946 0.7127 0.0181 0.029 Uiso 1 1 calc R
N21 N 0.8712(3) 0.66925(11) 0.2191(2) 0.0217(5) Uani 1 1 d .
C22 C 1.0053(3) 0.63230(13) 0.2211(3) 0.0249(7) Uani 1 1 d .
H22A H 1.0591 0.6574 0.1740 0.030 Uiso 1 1 calc R
H22B H 0.9616 0.5925 0.1622 0.030 Uiso 1 1 calc R
C23 C 1.1286(4) 0.61617(13) 0.3817(3) 0.0275(7) Uani 1 1 d .
H23A H 1.0753 0.5891 0.4262 0.033 Uiso 1 1 calc R
H23B H 1.2196 0.5913 0.3824 0.033 Uiso 1 1 calc R
O24 O 1.1933(2) 0.67197(9) 0.4718(2) 0.0279(5) Uani 1 1 d .
C25 C 1.0631(4) 0.70906(13) 0.4682(3) 0.0263(7) Uani 1 1 d .
H25B H 1.1088 0.7484 0.5284 0.032 Uiso 1 1 calc R
H25A H 1.0082 0.6844 0.5150 0.032 Uiso 1 1 calc R
C26 C 0.9385(3) 0.72694(13) 0.3092(3) 0.0231(7) Uani 1 1 d .
H26B H 0.8489 0.7521 0.3105 0.028 Uiso 1 1 calc R
H26A H 0.9912 0.7537 0.2636 0.028 Uiso 1 1 calc R
C31 C 0.5457(4) 0.79552(12) -0.0546(3) 0.0237(7) Uani 1 1 d .
H31B H 0.5614 0.7842 -0.1421 0.028 Uiso 1 1 calc R
H31A H 0.4339 0.8135 -0.0944 0.028 Uiso 1 1 calc R
N31 N 0.6654(3) 0.84436(10) 0.0347(2) 0.0218(6) Uani 1 1 d .
C32 C 0.6387(4) 0.86858(13) 0.1571(3) 0.0252(7) Uani 1 1 d .
H32B H 0.6454 0.8329 0.2244 0.030 Uiso 1 1 calc R
H32A H 0.5278 0.8878 0.1146 0.030 Uiso 1 1 calc R
C33 C 0.7660(4) 0.91782(13) 0.2458(3) 0.0316(8) Uani 1 1 d .
H33B H 0.7499 0.9329 0.3308 0.038 Uiso 1 1 calc R
H33A H 0.8765 0.8983 0.2886 0.038 Uiso 1 1 calc R
O34 O 0.7564(3) 0.97096(9) 0.1531(2) 0.0356(6) Uani 1 1 d .
C35 C 0.7799(4) 0.94826(14) 0.0312(3) 0.0323(8) Uani 1 1 d .
H35A H 0.8917 0.9300 0.0725 0.039 Uiso 1 1 calc R
H35B H 0.7715 0.9847 -0.0349 0.039 Uiso 1 1 calc R
C36 C 0.6560(4) 0.89832(13) -0.0613(3) 0.0278(7) Uani 1 1 d .
H36A H 0.5442 0.9170 -0.1083 0.033 Uiso 1 1 calc R
H36B H 0.6776 0.8833 -0.1431 0.033 Uiso 1 1 calc R

loop_
_atom_site_aniso_label
_atom_site_aniso_U_11
_atom_site_aniso_U_22
_atom_site_aniso_U_33
_atom_site_aniso_U_23
_atom_site_aniso_U_13
_atom_site_aniso_U_12
P1 0.0269(4) 0.0264(4) 0.0171(4) 0.0002(4) 0.0121(3) -0.0024(4)
C11 0.0262(17) 0.0300(18) 0.0183(15) 0.0021(13) 0.0118(14) -0.0021(14)
N11 0.0301(14) 0.0243(14) 0.0182(13) -0.0015(11) 0.0152(12) -0.0044(12)
C12 0.0368(19) 0.0299(18) 0.0222(16) -0.0040(14) 0.0194(15) -0.0025(15)
C13 0.045(2) 0.0287(17) 0.0256(17) -0.0060(14) 0.0239(16) -0.0056(16)
O14 0.0396(13) 0.0297(12) 0.0286(11) -0.0075(10) 0.0220(11) -0.0114(10)
C15 0.045(2) 0.0345(18) 0.0298(17) -0.0089(15) 0.0275(16) -0.0088(16)
C16 0.0357(19) 0.0329(18) 0.0208(16) -0.0060(14) 0.0170(15) -0.0096(15)
C21 0.0299(18) 0.0283(17) 0.0165(15) -0.0014(13) 0.0133(14) 0.0004(14)
N21 0.0250(14) 0.0228(13) 0.0160(12) -0.0017(11) 0.0087(11) 0.0007(12)
C22 0.0301(18) 0.0234(16) 0.0268(16) -0.0032(14) 0.0182(15) -0.0024(14)
C23 0.0297(18) 0.0259(17) 0.0294(17) -0.0007(14) 0.0162(15) 0.0013(15)
O24 0.0277(12) 0.0295(12) 0.0229(11) -0.0036(9) 0.0093(10) 0.0000(10)
C25 0.0285(18) 0.0272(18) 0.0224(16) -0.0020(13) 0.0117(14) 0.0038(14)
C26 0.0276(17) 0.0230(16) 0.0222(15) -0.0035(14) 0.0148(14) -0.0001(14)
C31 0.0312(18) 0.0279(17) 0.0162(14) -0.0008(13) 0.0149(14) 0.0005(14)
N31 0.0315(14) 0.0208(13) 0.0160(12) -0.0020(11) 0.0137(11) -0.0027(11)
C32 0.0331(18) 0.0248(17) 0.0195(15) 0.0008(13) 0.0142(14) 0.0027(14)
C33 0.050(2) 0.0249(17) 0.0197(16) 0.0023(14) 0.0170(16) 0.0007(16)
O34 0.0612(16) 0.0250(11) 0.0245(11) -0.0013(9) 0.0238(12) -0.0039(11)
C35 0.046(2) 0.0293(18) 0.0273(17) 0.0022(15) 0.0225(17) -0.0034(16)
C36 0.0400(19) 0.0257(16) 0.0216(16) -0.0005(14) 0.0179(15) 0.0002(15)

loop_
_atom_type_symbol
_atom_type_description
_atom_type_scat_dispersion_real
_atom_type_scat_dispersion_imag
_atom_type_scat_source
C C 0.0033 0.0016 'International Tables Vol C Tables 4.2.6.8 and 6.1.1.4'
H H 0.0000 0.0000 'International Tables Vol C Tables 4.2.6.8 and 6.1.1.4'
N N 0.0061 0.0033 'International Tables Vol C Tables 4.2.6.8 and 6.1.1.4'
O O 0.0106 0.0060 'International Tables Vol C Tables 4.2.6.8 and 6.1.1.4'
P P 0.1023 0.0942 'International Tables Vol C Tables 4.2.6.8 and 6.1.1.4'

loop_
_geom_angle_atom_site_label_1
_geom_angle_atom_site_label_2
_geom_angle_atom_site_label_3
_geom_angle
C11 P1 C31 95.27(12)
C11 P1 C21 99.50(13)
C31 P1 C21 101.70(13)
N11 C11 P1 111.85(18)
N11 C11 H11A 109.2
P1 C11 H11A 109.2
N11 C11 H11B 109.2
P1 C11 H11B 109.2
H11A C11 H11B 107.9
C11 N11 C16 111.5(2)
C11 N11 C12 110.6(2)
C16 N11 C12 108.2(2)
N11 C12 C13 110.0(2)
N11 C12 H12A 109.7
C13 C12 H12A 109.7
N11 C12 H12B 109.7
C13 C12 H12B 109.7
H12A C12 H12B 108.2
O14 C13 C12 111.4(2)
O14 C13 H13A 109.3
C12 C13 H13A 109.3
O14 C13 H13B 109.3
C12 C13 H13B 109.3
H13A C13 H13B 108.0
C13 O14 C15 109.8(2)
O14 C15 C16 111.5(2)
O14 C15 H15B 109.3
C16 C15 H15B 109.3
O14 C15 H15A 109.3
C16 C15 H15A 109.3
H15B C15 H15A 108.0
N11 C16 C15 110.9(2)
N11 C16 H16B 109.5
C15 C16 H16B 109.5
N11 C16 H16A 109.5
C15 C16 H16A 109.5
H16B C16 H16A 108.1
N21 C21 P1 113.16(17)
N21 C21 H21A 108.9
P1 C21 H21A 108.9
N21 C21 H21B 108.9
P1 C21 H21B 108.9
H21A C21 H21B 107.8
C22 N21 C26 108.9(2)
C22 N21 C21 111.0(2)
C26 N21 C21 112.0(2)
N21 C22 C23 109.6(2)
N21 C22 H22A 109.7
C23 C22 H22A 109.7
N21 C22 H22B 109.7
C23 C22 H22B 109.7
H22A C22 H22B 108.2
O24 C23 C22 111.9(2)
O24 C23 H23A 109.2
C22 C23 H23A 109.2
O24 C23 H23B 109.2
C22 C23 H23B 109.2
H23A C23 H23B 107.9
C25 O24 C23 109.8(2)
O24 C25 C26 111.7(2)
O24 C25 H25B 109.3
C26 C25 H25B 109.3
O24 C25 H25A 109.3
C26 C25 H25A 109.3
H25B C25 H25A 107.9
N21 C26 C25 109.7(2)
N21 C26 H26B 109.7
C25 C26 H26B 109.7
N21 C26 H26A 109.7
C25 C26 H26A 109.7
H26B C26 H26A 108.2
N31 C31 P1 113.63(18)
N31 C31 H31B 108.8
P1 C31 H31B 108.8
N31 C31 H31A 108.8
P1 C31 H31A 108.8
H31B C31 H31A 107.7
C31 N31 C36 110.3(2)
C31 N31 C32 112.1(2)
C36 N31 C32 108.2(2)
N31 C32 C33 109.7(2)
N31 C32 H32B 109.7
C33 C32 H32B 109.7
N31 C32 H32A 109.7
C33 C32 H32A 109.7
H32B C32 H32A 108.2
O34 C33 C32 111.2(2)
O34 C33 H33B 109.4
C32 C33 H33B 109.4
O34 C33 H33A 109.4
C32 C33 H33A 109.4
H33B C33 H33A 108.0
C33 O34 C35 108.5(2)
O34 C35 C36 112.2(2)
O34 C35 H35A 109.2
C36 C35 H35A 109.2
O34 C35 H35B 109.2
C36 C35 H35B 109.2
H35A C35 H35B 107.9
N31 C36 C35 110.0(2)
N31 C36 H36A 109.7
C35 C36 H36A 109.7
N31 C36 H36B 109.7
C35 C36 H36B 109.7
H36A C36 H36B 108.2

loop_
_geom_bond_atom_site_label_1
_geom_bond_atom_site_label_2
_geom_bond_distance
P1 C11 1.840(3)
P1 C31 1.843(3)
P1 C21 1.853(3)
C11 N11 1.463(3)
C11 H11A 0.9900
C11 H11B 0.9900
N11 C16 1.464(3)
N11 C12 1.465(3)
C12 C13 1.501(4)
C12 H12A 0.9900
C12 H12B 0.9900
C13 O14 1.421(3)
C13 H13A 0.9900
C13 H13B 0.9900
O14 C15 1.424(3)
C15 C16 1.498(4)
C15 H15B 0.9900
C15 H15A 0.9900
C16 H16B 0.9900
C16 H16A 0.9900
C21 N21 1.462(3)
C21 H21A 0.9900
C21 H21B 0.9900
N21 C22 1.457(3)
N21 C26 1.458(3)
C22 C23 1.505(4)
C22 H22A 0.9900
C22 H22B 0.9900
C23 O24 1.423(3)
C23 H23A 0.9900
C23 H23B 0.9900
O24 C25 1.423(3)
C25 C26 1.506(4)
C25 H25B 0.9900
C25 H25A 0.9900
C26 H26B 0.9900
C26 H26A 0.9900
C31 N31 1.458(3)
C31 H31B 0.9900
C31 H31A 0.9900
N31 C36 1.463(3)
N31 C32 1.463(3)
C32 C33 1.497(4)
C32 H32B 0.9900
C32 H32A 0.9900
C33 O34 1.428(3)
C33 H33B 0.9900
C33 H33A 0.9900
O34 C35 1.430(3)
C35 C36 1.501(4)
C35 H35A 0.9900
C35 H35B 0.9900
C36 H36A 0.9900
C36 H36B 0.9900

loop_
_geom_hbond_atom_site_label_D
_geom_hbond_atom_site_label_H
_geom_hbond_atom_site_label_A
_geom_hbond_distance_DH
_geom_hbond_distance_HA
_geom_hbond_distance_DA
_geom_hbond_angle_DHA
_geom_hbond_site_symmetry_A
C23 H23B O34 0.99 2.57 3.295(4) 130 2_745
C22 H22B O14 0.99 2.47 3.431(4) 164 3_665

loop_
_geom_torsion_atom_site_label_1
_geom_torsion_atom_site_label_2
_geom_torsion_atom_site_label_3
_geom_torsion_atom_site_label_4
_geom_torsion
C31 P1 C11 N11 179.9(2)
C21 P1 C11 N11 77.1(2)
P1 C11 N11 C16 -165.75(19)
P1 C11 N11 C12 73.8(2)
C11 N11 C12 C13 179.8(2)
C16 N11 C12 C13 57.4(3)
N11 C12 C13 O14 -59.5(3)
C12 C13 O14 C15 58.4(3)
C13 O14 C15 C16 -57.4(3)
C11 N11 C16 C15 -178.7(2)
C12 N11 C16 C15 -56.9(3)
O14 C15 C16 N11 57.9(3)
C11 P1 C21 N21 -137.3(2)
C31 P1 C21 N21 125.2(2)
P1 C21 N21 C22 173.00(18)
P1 C21 N21 C26 -65.1(3)
C26 N21 C22 C23 58.2(3)
C21 N21 C22 C23 -178.1(2)
N21 C22 C23 O24 -58.6(3)
C22 C23 O24 C25 57.2(3)
C23 O24 C25 C26 -57.2(3)
C22 N21 C26 C25 -58.2(3)
C21 N21 C26 C25 178.6(2)
O24 C25 C26 N21 58.5(3)
C11 P1 C31 N31 -176.3(2)
C21 P1 C31 N31 -75.4(2)
P1 C31 N31 C36 174.69(18)
P1 C31 N31 C32 -64.7(3)
C31 N31 C32 C33 179.3(2)
C36 N31 C32 C33 -58.9(3)
N31 C32 C33 O34 61.2(3)
C32 C33 O34 C35 -59.1(3)
C33 O34 C35 C36 57.8(3)
C31 N31 C36 C35 -179.8(2)
C32 N31 C36 C35 57.3(3)
O34 C35 C36 N31 -58.3(3)
